data_4509180
loop_
_publ_author_name
'Konarev, Dmitri V.'
'Khasanov, Salavat S.'
'Saito, Gunzi'
'Lyubovskaya, Rimma N.'

_publ_section_title
;
 Design of Molecular and Ionic Complexes of Fullerene C60with Metal(II)
 Octaethylporphyrins, MIIOEP (M = Zn, Co, Fe, and Mn) Containing
 Coordination M&#x2212;N(ligand) and M&#x2212;C(C60&#x2212;) Bonds
;
_journal_issue 2
_journal_name_full 'Crystal Growth &amp; Design'
_journal_page_first 1170
_journal_paper_doi 10.1021/cg8010184
_journal_volume 9
_journal_year 2009
_chemical_formula_moiety 'C36 H44 N4 Zn, C6 H12 N2, C60, C6 H5 Cl'
_chemical_formula_sum 'C216 H122 Cl2 Co2 N12'
_chemical_formula_weight 1537.01
_chemical_name_systematic
;
 ?
;
_space_group_IT_number 33
_symmetry_cell_setting orthorhombic
_symmetry_space_group_name_Hall 'P 2c -2n'
_symmetry_space_group_name_H-M 'P n a 21'
_atom_sites_solution_hydrogens geom
_atom_sites_solution_primary direct
_atom_sites_solution_secondary difmap
_audit_creation_method SHELXL-97
_cell_angle_alpha 90.00
_cell_angle_beta 90.00
_cell_angle_gamma 90.00
_cell_formula_units_Z 4
_cell_length_a 25.884(1)
_cell_length_b 17.649(1)
_cell_length_c 15.330(1)
_cell_measurement_reflns_used 25172
_cell_measurement_temperature 100(2)
_cell_measurement_theta_max 26
_cell_measurement_theta_min 4
_cell_volume 7003.2(7)
_computing_cell_refinement MAC-DENZO
_computing_data_collection MAC-DENZO
_computing_data_reduction MAC-DENZO
_computing_molecular_graphics 'WinGX (Farrugia, 1999)'
_computing_publication_material 'SHELXL-97 (Sheldrick, 1997)'
_computing_structure_refinement 'SHELXL-97 (Sheldrick, 1997)'
_computing_structure_solution 'SHELXS-97 (Sheldrick, 1997)'
_diffrn_ambient_temperature 100(2)
_diffrn_detector_area_resol_mean 0.08
_diffrn_measured_fraction_theta_full 0.957
_diffrn_measured_fraction_theta_max 0.957
_diffrn_measurement_device_type 'MAC_Science Image Plate diffractometer'
_diffrn_measurement_method 'oscillation pattern reflections integration'
_diffrn_radiation_monochromator graphite
_diffrn_radiation_source 'fine-focus sealed tube'
_diffrn_radiation_type MoK\a
_diffrn_radiation_wavelength 0.71073
_diffrn_reflns_av_R_equivalents 0.0322
_diffrn_reflns_av_sigmaI/netI 0.0293
_diffrn_reflns_limit_h_max 33
_diffrn_reflns_limit_h_min -33
_diffrn_reflns_limit_k_max 22
_diffrn_reflns_limit_k_min -22
_diffrn_reflns_limit_l_max 0
_diffrn_reflns_limit_l_min -18
_diffrn_reflns_number 29252
_diffrn_reflns_theta_full 27.65
_diffrn_reflns_theta_max 27.65
_diffrn_reflns_theta_min 2.94
_exptl_absorpt_coefficient_mu 0.348
_exptl_absorpt_correction_T_max 0.9337
_exptl_absorpt_correction_T_min 0.8935
_exptl_absorpt_correction_type empirical
_exptl_absorpt_process_details
;
 reflections integration procedure incorporates scaling procedures that takes
 into account absorption corrections too; in case of low absorption crystals it 
 works well
;
_exptl_crystal_colour black
_exptl_crystal_density_diffrn 1.458
_exptl_crystal_density_method 'not measured'
_exptl_crystal_description prism
_exptl_crystal_F_000 3180
_exptl_crystal_size_max 0.40
_exptl_crystal_size_mid 0.30
_exptl_crystal_size_min 0.20
_refine_diff_density_max 0.389
_refine_diff_density_min -0.371
_refine_diff_density_rms 0.042
_refine_ls_abs_structure_details 'Flack H D (1983), Acta Cryst. A39, 876-881'
_refine_ls_abs_structure_Flack -0.01(2)
_refine_ls_extinction_method none
_refine_ls_goodness_of_fit_ref 1.055
_refine_ls_hydrogen_treatment constr
_refine_ls_matrix_type full
_refine_ls_number_parameters 1438
_refine_ls_number_reflns 8107
_refine_ls_number_restraints 9413
_refine_ls_restrained_S_all 0.790
_refine_ls_R_factor_all 0.0676
_refine_ls_R_factor_gt 0.0493
_refine_ls_shift/su_max 0.010
_refine_ls_shift/su_mean 0.001
_refine_ls_structure_factor_coef Fsqd
_refine_ls_weighting_details 'calc w=1/[\s^2^(Fo^2^)+(0.0816P)^2^+1.8931P] where P=(Fo^2^+2Fc^2^)/3'
_refine_ls_weighting_scheme calc
_refine_ls_wR_factor_gt 0.1320
_refine_ls_wR_factor_ref 0.1455
_reflns_number_gt 6117
_reflns_number_total 8107
_reflns_threshold_expression >2sigma(I)
_cod_data_source_file cg8010184sup1.cif
_cod_data_source_block CoOEP_DABCO_C60
_cod_original_sg_symbol_H-M Pna21
_cod_database_code 4509180

loop_
_symmetry_equiv_pos_as_xyz
'x, y, z'
'-x, -y, z+1/2'
'-x+1/2, y+1/2, z+1/2'
'x+1/2, -y+1/2, z'

loop_
_atom_site_label
_atom_site_type_symbol
_atom_site_fract_x
_atom_site_fract_y
_atom_site_fract_z
_atom_site_U_iso_or_equiv
_atom_site_adp_type
_atom_site_occupancy
_atom_site_symmetry_multiplicity
_atom_site_calc_flag
_atom_site_refinement_flags
_atom_site_disorder_assembly
_atom_site_disorder_group
Co1 Co 0.276066(11) 0.868586(16) -0.32219(13) 0.03771(9) Uani 1 1 d U . .
N1 N 0.27150(18) 0.8755(3) -0.4567(3) 0.0428(11) Uani 1 1 d U . .
N2 N 0.21805(7) 0.79475(10) -0.3237(5) 0.0409(4) Uani 1 1 d U . .
N3 N 0.27142(16) 0.8758(3) -0.1965(3) 0.0363(9) Uani 1 1 d U . .
N4 N 0.32694(6) 0.95322(10) -0.3232(4) 0.0385(4) Uani 1 1 d U . .
C101 C 0.2979(2) 0.9230(3) -0.5090(4) 0.0393(11) Uani 1 1 d U . .
C102 C 0.2802(2) 0.9177(4) -0.5968(4) 0.0435(12) Uani 1 1 d U . .
C103 C 0.2430(2) 0.8629(4) -0.5969(4) 0.0454(12) Uani 1 1 d U . .
C104 C 0.2387(2) 0.8371(3) -0.5100(4) 0.0419(11) Uani 1 1 d U . .
C105 C 0.2036(3) 0.7839(4) -0.4798(4) 0.0457(12) Uani 1 1 d U . .
H105 H 0.1852 0.7563 -0.5230 0.055 Uiso 1 1 calc R . .
C106 C 0.1925(2) 0.7666(3) -0.3954(4) 0.0470(12) Uani 1 1 d U . .
C107 C 0.1512(2) 0.7139(4) -0.3682(4) 0.0527(13) Uani 1 1 d U . .
C108 C 0.1521(3) 0.7150(4) -0.2794(4) 0.0524(13) Uani 1 1 d U . .
C109 C 0.1935(2) 0.7633(3) -0.2524(4) 0.0437(11) Uani 1 1 d U . .
C110 C 0.2035(2) 0.7824(4) -0.1658(4) 0.0465(12) Uani 1 1 d U . .
H110 H 0.1852 0.7562 -0.1214 0.056 Uiso 1 1 calc R . .
C111 C 0.2383(2) 0.8370(4) -0.1410(4) 0.0400(11) Uani 1 1 d U . .
C112 C 0.2445(3) 0.8625(3) -0.0492(4) 0.0446(12) Uani 1 1 d U . .
C113 C 0.2816(2) 0.9159(4) -0.0498(4) 0.0479(13) Uani 1 1 d U . .
C114 C 0.2978(2) 0.9258(4) -0.1411(4) 0.0431(12) Uani 1 1 d U . .
C115 C 0.3357(2) 0.9763(4) -0.1668(4) 0.0444(13) Uani 1 1 d U . .
H115 H 0.3543 1.0026 -0.1228 0.053 Uiso 1 1 calc R . .
C116 C 0.3478(2) 0.9905(3) -0.2533(4) 0.0421(11) Uani 1 1 d U . .
C117 C 0.3829(2) 1.0494(3) -0.2780(4) 0.0405(10) Uani 1 1 d U . .
C118 C 0.3820(2) 1.0504(4) -0.3661(4) 0.0428(11) Uani 1 1 d U . .
C119 C 0.3475(2) 0.9894(3) -0.3954(4) 0.0381(10) Uani 1 1 d U . .
C120 C 0.3336(2) 0.9750(4) -0.4794(4) 0.0438(13) Uani 1 1 d U . .
H120 H 0.3506 1.0043 -0.5228 0.053 Uiso 1 1 calc R . .
C121 C 0.2993(3) 0.9656(4) -0.6726(4) 0.0620(17) Uani 1 1 d U . .
H12A H 0.3366 0.9760 -0.6643 0.074 Uiso 1 1 calc R . .
H12B H 0.2954 0.9363 -0.7272 0.074 Uiso 1 1 calc R . .
C122 C 0.2107(3) 0.8381(5) -0.6712(5) 0.0559(16) Uani 1 1 d U . .
H12C H 0.2049 0.7828 -0.6665 0.067 Uiso 1 1 calc R . .
H12D H 0.2299 0.8475 -0.7260 0.067 Uiso 1 1 calc R . .
C123 C 0.1142(3) 0.6775(4) -0.4275(5) 0.0703(18) Uani 1 1 d U . .
H12E H 0.0978 0.6344 -0.3968 0.084 Uiso 1 1 calc R . .
H12F H 0.1333 0.6569 -0.4781 0.084 Uiso 1 1 calc R . .
C124 C 0.1146(3) 0.6757(4) -0.2166(5) 0.0636(16) Uani 1 1 d U . .
H12G H 0.0996 0.6307 -0.2456 0.076 Uiso 1 1 calc R . .
H12H H 0.1338 0.6581 -0.1646 0.076 Uiso 1 1 calc R . .
C125 C 0.2117(3) 0.8362(4) 0.0261(4) 0.0515(15) Uani 1 1 d U . .
H12I H 0.2307 0.8454 0.0812 0.062 Uiso 1 1 calc R . .
H12J H 0.2061 0.7809 0.0208 0.062 Uiso 1 1 calc R . .
C126 C 0.2991(3) 0.9639(4) 0.0241(4) 0.0578(15) Uani 1 1 d U . .
H12K H 0.3364 0.9745 0.0171 0.069 Uiso 1 1 calc R . .
H12L H 0.2946 0.9353 0.0791 0.069 Uiso 1 1 calc R . .
C127 C 0.4085(3) 1.1051(4) -0.2196(5) 0.0567(15) Uani 1 1 d U . .
H12M H 0.4390 1.1266 -0.2497 0.068 Uiso 1 1 calc R . .
H12N H 0.4208 1.0788 -0.1664 0.068 Uiso 1 1 calc R . .
C128 C 0.4088(3) 1.1039(3) -0.4285(4) 0.0493(12) Uani 1 1 d U . .
H12O H 0.4171 1.0763 -0.4829 0.059 Uiso 1 1 calc R . .
H12P H 0.4417 1.1209 -0.4022 0.059 Uiso 1 1 calc R . .
C129 C 0.2712(3) 1.0391(5) -0.6817(6) 0.083(2) Uani 1 1 d U . .
H12Q H 0.2858 1.0678 -0.7306 0.124 Uiso 1 1 calc R . .
H12R H 0.2749 1.0685 -0.6279 0.124 Uiso 1 1 calc R . .
H12S H 0.2346 1.0293 -0.6927 0.124 Uiso 1 1 calc R . .
C130 C 0.1596(2) 0.8765(4) -0.6770(5) 0.0642(18) Uani 1 1 d U . .
H13A H 0.1396 0.8544 -0.7249 0.096 Uiso 1 1 calc R . .
H13B H 0.1648 0.9307 -0.6880 0.096 Uiso 1 1 calc R . .
H13C H 0.1409 0.8698 -0.6220 0.096 Uiso 1 1 calc R . .
C131 C 0.0714(3) 0.7311(4) -0.4611(5) 0.0757(19) Uani 1 1 d U . .
H13D H 0.0480 0.7029 -0.4995 0.114 Uiso 1 1 calc R . .
H13E H 0.0871 0.7729 -0.4937 0.114 Uiso 1 1 calc R . .
H13F H 0.0519 0.7514 -0.4115 0.114 Uiso 1 1 calc R . .
C132 C 0.0719(3) 0.7275(6) -0.1882(6) 0.106(3) Uani 1 1 d U . .
H13G H 0.0489 0.7005 -0.1480 0.159 Uiso 1 1 calc R . .
H13H H 0.0522 0.7441 -0.2394 0.159 Uiso 1 1 calc R . .
H13I H 0.0866 0.7718 -0.1587 0.159 Uiso 1 1 calc R . .
C133 C 0.1582(3) 0.8765(5) 0.0311(6) 0.094(3) Uani 1 1 d U . .
H13J H 0.1399 0.8597 0.0836 0.142 Uiso 1 1 calc R . .
H13K H 0.1378 0.8637 -0.0207 0.142 Uiso 1 1 calc R . .
H13L H 0.1634 0.9315 0.0337 0.142 Uiso 1 1 calc R . .
C134 C 0.2699(4) 1.0400(5) 0.0316(6) 0.096(3) Uani 1 1 d U . .
H13M H 0.2832 1.0685 0.0817 0.144 Uiso 1 1 calc R . .
H13N H 0.2329 1.0301 0.0397 0.144 Uiso 1 1 calc R . .
H13O H 0.2750 1.0695 -0.0218 0.144 Uiso 1 1 calc R . .
C135 C 0.3717(3) 1.1701(4) -0.1932(4) 0.0691(18) Uani 1 1 d U . .
H13P H 0.3900 1.2059 -0.1554 0.104 Uiso 1 1 calc R . .
H13Q H 0.3419 1.1492 -0.1618 0.104 Uiso 1 1 calc R . .
H13R H 0.3597 1.1965 -0.2457 0.104 Uiso 1 1 calc R . .
C136 C 0.3763(4) 1.1727(5) -0.4508(5) 0.081(2) Uani 1 1 d U . .
H13S H 0.3954 1.2052 -0.4914 0.121 Uiso 1 1 calc R . .
H13T H 0.3686 1.2011 -0.3974 0.121 Uiso 1 1 calc R . .
H13U H 0.3439 1.1563 -0.4780 0.121 Uiso 1 1 calc R . .
N11 N 0.3381(3) 0.7761(4) -0.3287(5) 0.0454(5) Uani 0.50 1 d PDU A 1
C11 C 0.3177(3) 0.7048(6) -0.3651(11) 0.077(4) Uani 0.50 1 d PDU A 1
H11A H 0.3030 0.7145 -0.4237 0.092 Uiso 0.50 1 calc PR A 1
H11B H 0.2896 0.6856 -0.3272 0.092 Uiso 0.50 1 calc PR A 1
C12 C 0.3609(6) 0.7647(8) -0.2407(6) 0.075(4) Uani 0.50 1 d PDU A 1
H12T H 0.3332 0.7537 -0.1979 0.090 Uiso 0.50 1 calc PR A 1
H12U H 0.3791 0.8112 -0.2219 0.090 Uiso 0.50 1 calc PR A 1
C13 C 0.3800(4) 0.7964(6) -0.3879(7) 0.056(2) Uani 0.50 1 d PDU A 1
H13V H 0.3928 0.8476 -0.3728 0.067 Uiso 0.50 1 calc PR A 1
H13W H 0.3665 0.7983 -0.4483 0.067 Uiso 0.50 1 calc PR A 1
C14 C 0.3609(4) 0.6441(5) -0.3719(7) 0.069(3) Uani 0.50 1 d PDU A 1
H14A H 0.3504 0.5981 -0.3396 0.083 Uiso 0.50 1 calc PR A 1
H14B H 0.3659 0.6300 -0.4338 0.083 Uiso 0.50 1 calc PR A 1
C15 C 0.4002(5) 0.6958(8) -0.2453(6) 0.074(3) Uani 0.50 1 d PDU A 1
H15A H 0.4333 0.7108 -0.2180 0.089 Uiso 0.50 1 calc PR A 1
H15B H 0.3860 0.6525 -0.2121 0.089 Uiso 0.50 1 calc PR A 1
C16 C 0.4248(4) 0.7401(8) -0.3838(7) 0.072(2) Uani 0.50 1 d PDU A 1
H16A H 0.4354 0.7261 -0.4437 0.086 Uiso 0.50 1 calc PR A 1
H16B H 0.4547 0.7641 -0.3545 0.086 Uiso 0.50 1 calc PR A 1
N12 N 0.4096(3) 0.6725(5) -0.3363(6) 0.0727(14) Uani 0.50 1 d PDU A 1
N21 N 0.3381(3) 0.7717(4) -0.3185(5) 0.0454(5) Uani 0.50 1 d PDU A 2
C21 C 0.3190(4) 0.7003(6) -0.2804(10) 0.068(3) Uani 0.50 1 d PDU A 2
H21A H 0.2893 0.6817 -0.3151 0.081 Uiso 0.50 1 calc PR A 2
H21B H 0.3068 0.7097 -0.2202 0.081 Uiso 0.50 1 calc PR A 2
C22 C 0.3835(5) 0.8015(7) -0.2702(10) 0.079(3) Uani 0.50 1 d PDU A 2
H22A H 0.3729 0.8187 -0.2114 0.095 Uiso 0.50 1 calc PR A 2
H22B H 0.3985 0.8453 -0.3017 0.095 Uiso 0.50 1 calc PR A 2
C23 C 0.3555(5) 0.7501(8) -0.4055(6) 0.077(3) Uani 0.50 1 d PDU A 2
H23A H 0.3652 0.7962 -0.4383 0.093 Uiso 0.50 1 calc PR A 2
H23B H 0.3266 0.7254 -0.4369 0.093 Uiso 0.50 1 calc PR A 2
C24 C 0.3622(5) 0.6392(4) -0.2793(11) 0.097(4) Uani 0.50 1 d PDU A 2
H24A H 0.3679 0.6218 -0.2186 0.117 Uiso 0.50 1 calc PR A 2
H24B H 0.3511 0.5950 -0.3144 0.117 Uiso 0.50 1 calc PR A 2
C25 C 0.4252(5) 0.7359(8) -0.2621(10) 0.089(4) Uani 0.50 1 d PDU A 2
H25A H 0.4591 0.7549 -0.2820 0.107 Uiso 0.50 1 calc PR A 2
H25B H 0.4285 0.7208 -0.2001 0.107 Uiso 0.50 1 calc PR A 2
C26 C 0.4016(6) 0.6961(11) -0.4029(7) 0.135(7) Uani 0.50 1 d PDU A 2
H26A H 0.3949 0.6523 -0.4417 0.162 Uiso 0.50 1 calc PR A 2
H26B H 0.4328 0.7225 -0.4243 0.162 Uiso 0.50 1 calc PR A 2
N22 N 0.4104(3) 0.6693(5) -0.3145(7) 0.0743(15) Uani 0.50 1 d PDU A 2
C301 C 0.13539(19) 1.0526(3) -0.1152(4) 0.092(2) Uani 0.50 1 d PDU B 1
C302 C 0.0869(2) 1.0254(2) -0.1184(4) 0.105(2) Uani 0.50 1 d PDU B 1
C303 C 0.04306(17) 1.0775(3) -0.1142(4) 0.0966(19) Uani 0.50 1 d PDU B 1
C304 C 0.05122(18) 1.1526(3) -0.1119(4) 0.098(2) Uani 0.50 1 d PDU B 1
C305 C 0.1039(2) 1.1821(2) -0.1072(3) 0.104(2) Uani 0.50 1 d PDU B 1
C306 C 0.14426(17) 1.1343(3) -0.1111(3) 0.097(2) Uani 0.50 1 d PDU B 1
C307 C 0.17524(18) 1.0208(4) -0.1720(3) 0.091(2) Uani 0.50 1 d PDU B 1
C308 C 0.07465(17) 0.9617(4) -0.1756(2) 0.110(2) Uani 0.50 1 d PDU B 1
C309 C 0.0040(2) 1.0461(3) -0.1729(2) 0.105(2) Uani 0.50 1 d PDU B 1
C310 C 0.0182(2) 1.2034(3) -0.1626(3) 0.100(2) Uani 0.50 1 d PDU B 1
C311 C 0.1036(2) 1.2508(3) -0.1604(3) 0.0983(17) Uani 0.50 1 d PDU B 1
C312 C 0.1897(2) 1.1541(3) -0.1629(3) 0.102(2) Uani 0.50 1 d PDU B 1
C313 C 0.2077(3) 1.0833(2) -0.2018(2) 0.0912(17) Uani 0.50 1 d PDU B 1
C314 C 0.1635(2) 0.9638(3) -0.2266(3) 0.0928(17) Uani 0.50 1 d PDU B 1
C315 C 0.11137(18) 0.9321(3) -0.2273(3) 0.1087(19) Uani 0.50 1 d PDU B 1
C316 C 0.02279(18) 0.9750(3) -0.2101(2) 0.1088(19) Uani 0.50 1 d PDU B 1
C317 C -0.02541(18) 1.0927(3) -0.2213(3) 0.1004(18) Uani 0.50 1 d PDU B 1
C318 C -0.01832(18) 1.1747(3) -0.2152(3) 0.104(2) Uani 0.50 1 d PDU B 1
C319 C 0.05160(17) 1.2646(4) -0.1935(3) 0.1033(19) Uani 0.50 1 d PDU B 1
C320 C 0.14497(17) 1.2682(3) -0.2096(4) 0.1111(19) Uani 0.50 1 d PDU B 1
C321 C 0.1900(2) 1.2184(2) -0.2099(4) 0.112(2) Uani 0.50 1 d PDU B 1
C322 C 0.2091(2) 1.2176(3) -0.2996(2) 0.1133(19) Uani 0.50 1 d PDU B 1
C323 C 0.2267(2) 1.0831(2) -0.2834(3) 0.0967(18) Uani 0.50 1 d PDU B 1
C324 C 0.1848(2) 0.9630(3) -0.3149(2) 0.0993(19) Uani 0.50 1 d PDU B 1
C325 C 0.0998(2) 0.9147(4) -0.3184(3) 0.1117(19) Uani 0.50 1 d PDU B 1
C326 C 0.01170(16) 0.9571(2) -0.2931(3) 0.1133(18) Uani 0.50 1 d PDU B 1
C327 C -0.0384(2) 1.0724(3) -0.3110(2) 0.1038(17) Uani 0.50 1 d PDU B 1
C328 C -0.02498(19) 1.2050(3) -0.3033(2) 0.0933(17) Uani 0.50 1 d PDU B 1
C329 C 0.04499(16) 1.2931(3) -0.2740(4) 0.1044(19) Uani 0.50 1 d PDU B 1
C330 C 0.13777(17) 1.2998(3) -0.2968(2) 0.114(2) Uani 0.50 1 d PDU B 1
C331 C 0.05381(18) 1.1725(3) -0.5314(4) 0.092(2) Uani 0.50 1 d PDU B 1
C332 C 0.1020(2) 1.2008(2) -0.5300(4) 0.105(2) Uani 0.50 1 d PDU B 1
C333 C 0.14637(16) 1.1496(3) -0.5291(4) 0.0966(19) Uani 0.50 1 d PDU B 1
C334 C 0.13903(18) 1.0743(3) -0.5340(4) 0.098(2) Uani 0.50 1 d PDU B 1
C335 C 0.0866(2) 1.0437(2) -0.5378(3) 0.104(2) Uani 0.50 1 d PDU B 1
C336 C 0.04581(17) 1.0906(3) -0.5351(3) 0.097(2) Uani 0.50 1 d PDU B 1
C337 C 0.01425(18) 1.2039(4) -0.4738(3) 0.091(2) Uani 0.50 1 d PDU B 1
C338 C 0.11493(17) 1.2625(4) -0.4703(2) 0.110(2) Uani 0.50 1 d PDU B 1
C339 C 0.1873(2) 1.1801(3) -0.4735(2) 0.105(2) Uani 0.50 1 d PDU B 1
C340 C 0.1715(2) 1.0231(3) -0.4828(3) 0.100(2) Uani 0.50 1 d PDU B 1
C341 C 0.0862(2) 0.9737(3) -0.4868(3) 0.0983(17) Uani 0.50 1 d PDU B 1
C342 C 0.0010(2) 1.0716(3) -0.4815(3) 0.102(2) Uani 0.50 1 d PDU B 1
C343 C -0.0187(3) 1.1419(2) -0.4437(3) 0.0912(17) Uani 0.50 1 d PDU B 1
C344 C 0.02601(19) 1.2612(2) -0.4196(3) 0.0928(17) Uani 0.50 1 d PDU B 1
C345 C 0.07825(17) 1.2927(3) -0.4190(3) 0.1087(19) Uani 0.50 1 d PDU B 1
C346 C 0.16699(17) 1.2503(3) -0.4362(2) 0.1088(19) Uani 0.50 1 d PDU B 1
C347 C 0.21587(18) 1.1332(3) -0.4242(3) 0.1004(18) Uani 0.50 1 d PDU B 1
C348 C 0.20813(19) 1.0513(3) -0.4300(4) 0.104(2) Uani 0.50 1 d PDU B 1
C349 C 0.13829(18) 0.9614(4) -0.4526(3) 0.1033(19) Uani 0.50 1 d PDU B 1
C350 C 0.04489(18) 0.9560(3) -0.4379(4) 0.1111(19) Uani 0.50 1 d PDU B 1
C351 C 0.0008(2) 1.0075(2) -0.4342(4) 0.112(2) Uani 0.50 1 d PDU B 1
C352 C -0.0204(2) 1.0077(2) -0.3457(2) 0.1133(19) Uani 0.50 1 d PDU B 1
C353 C -0.0374(2) 1.1424(2) -0.3620(3) 0.0967(18) Uani 0.50 1 d PDU B 1
C354 C 0.0050(2) 1.2622(3) -0.3311(2) 0.0993(19) Uani 0.50 1 d PDU B 1
C355 C 0.08988(19) 1.3108(4) -0.3281(3) 0.1117(19) Uani 0.50 1 d PDU B 1
C356 C 0.17799(16) 1.2686(2) -0.3532(3) 0.1133(18) Uani 0.50 1 d PDU B 1
C357 C 0.2279(2) 1.1533(3) -0.3340(2) 0.1038(17) Uani 0.50 1 d PDU B 1
C358 C 0.21479(19) 1.0204(3) -0.3423(2) 0.0933(17) Uani 0.50 1 d PDU B 1
C359 C 0.14473(17) 0.9326(3) -0.3723(4) 0.1044(19) Uani 0.50 1 d PDU B 1
C360 C 0.05191(18) 0.9260(3) -0.3498(2) 0.114(2) Uani 0.50 1 d PDU B 1
C401 C 0.0553(2) 1.1581(3) -0.5363(4) 0.093(2) Uani 0.50 1 d PDU B 2
C402 C 0.04511(19) 1.0836(3) -0.5310(5) 0.086(2) Uani 0.50 1 d PDU B 2
C403 C 0.0875(2) 1.0288(3) -0.5301(4) 0.0845(17) Uani 0.50 1 d PDU B 2
C404 C 0.1367(2) 1.0533(3) -0.5297(4) 0.0840(18) Uani 0.50 1 d PDU B 2
C405 C 0.14769(19) 1.1343(3) -0.5365(4) 0.0891(19) Uani 0.50 1 d PDU B 2
C406 C 0.1087(2) 1.1846(3) -0.5374(4) 0.0884(18) Uani 0.50 1 d PDU B 2
C407 C 0.0257(3) 1.2119(3) -0.4837(3) 0.098(2) Uani 0.50 1 d PDU B 2
C408 C 0.0028(2) 1.0567(3) -0.4760(3) 0.092(2) Uani 0.50 1 d PDU B 2
C409 C 0.07140(19) 0.9687(4) -0.4704(3) 0.1004(19) Uani 0.50 1 d PDU B 2
C410 C 0.1750(2) 1.0156(4) -0.4747(3) 0.093(2) Uani 0.50 1 d PDU B 2
C411 C 0.1925(2) 1.1470(3) -0.4804(3) 0.0903(17) Uani 0.50 1 d PDU B 2
C412 C 0.1131(2) 1.2549(4) -0.4878(3) 0.1022(19) Uani 0.50 1 d PDU B 2
C413 C 0.06148(19) 1.2702(4) -0.4534(3) 0.1056(19) Uani 0.50 1 d PDU B 2
C414 C -0.01217(19) 1.1869(3) -0.4310(4) 0.0926(17) Uani 0.50 1 d PDU B 2
C415 C -0.0247(2) 1.1061(3) -0.4282(4) 0.0983(18) Uani 0.50 1 d PDU B 2
C416 C 0.01956(19) 0.9850(3) -0.4375(3) 0.100(2) Uani 0.50 1 d PDU B 2
C417 C 0.1063(2) 0.9356(3) -0.4180(4) 0.0945(16) Uani 0.50 1 d PDU B 2
C418 C 0.1604(2) 0.9595(3) -0.4209(4) 0.0947(18) Uani 0.50 1 d PDU B 2
C419 C 0.2097(3) 1.0751(3) -0.4433(3) 0.095(2) Uani 0.50 1 d PDU B 2
C420 C 0.1960(2) 1.2110(3) -0.4333(4) 0.1039(18) Uani 0.50 1 d PDU B 2
C421 C 0.15497(19) 1.2677(4) -0.4382(4) 0.108(2) Uani 0.50 1 d PDU B 2
C422 C 0.14890(19) 1.2977(4) -0.3500(3) 0.1094(19) Uani 0.50 1 d PDU B 2
C423 C 0.05602(18) 1.2998(3) -0.3732(4) 0.1056(18) Uani 0.50 1 d PDU B 2
C424 C -0.0184(2) 1.2199(4) -0.3442(3) 0.1011(19) Uani 0.50 1 d PDU B 2
C425 C -0.0368(2) 1.0890(3) -0.3372(3) 0.1083(19) Uani 0.50 1 d PDU B 2
C426 C 0.00712(19) 0.9683(3) -0.3547(3) 0.1093(19) Uani 0.50 1 d PDU B 2
C427 C 0.0925(2) 0.9160(4) -0.3284(3) 0.1110(19) Uani 0.50 1 d PDU B 2
C428 C 0.1795(3) 0.9576(3) -0.3312(3) 0.1022(18) Uani 0.50 1 d PDU B 2
C429 C 0.2278(2) 1.0727(3) -0.3611(4) 0.0976(16) Uani 0.50 1 d PDU B 2
C430 C 0.2161(2) 1.2084(3) -0.3443(3) 0.1084(18) Uani 0.50 1 d PDU B 2
C431 C 0.1385(2) 1.0723(3) -0.1099(4) 0.093(2) Uani 0.50 1 d PDU B 2
C432 C 0.14940(18) 1.1467(3) -0.1135(4) 0.086(2) Uani 0.50 1 d PDU B 2
C433 C 0.1076(2) 1.2022(3) -0.1195(4) 0.0845(17) Uani 0.50 1 d PDU B 2
C434 C 0.0582(2) 1.1790(3) -0.1174(4) 0.0840(18) Uani 0.50 1 d PDU B 2
C435 C 0.04636(19) 1.0982(3) -0.1115(4) 0.0891(19) Uani 0.50 1 d PDU B 2
C436 C 0.0848(2) 1.0470(3) -0.1092(4) 0.0884(18) Uani 0.50 1 d PDU B 2
C437 C 0.1677(3) 1.0189(3) -0.1635(3) 0.098(2) Uani 0.50 1 d PDU B 2
C438 C 0.1903(3) 1.1740(3) -0.1712(3) 0.092(2) Uani 0.50 1 d PDU B 2
C439 C 0.12277(18) 1.2648(4) -0.1764(3) 0.1004(19) Uani 0.50 1 d PDU B 2
C440 C 0.01970(19) 1.2157(4) -0.1730(3) 0.093(2) Uani 0.50 1 d PDU B 2
C441 C 0.0008(2) 1.0843(3) -0.1655(3) 0.0903(17) Uani 0.50 1 d PDU B 2
C442 C 0.0809(2) 0.9775(4) -0.1607(3) 0.1022(19) Uani 0.50 1 d PDU B 2
C443 C 0.1324(2) 0.9601(4) -0.1941(3) 0.1056(19) Uani 0.50 1 d PDU B 2
C444 C 0.2057(2) 1.0440(3) -0.2159(4) 0.0926(17) Uani 0.50 1 d PDU B 2
C445 C 0.2181(2) 1.1248(3) -0.2186(4) 0.0983(18) Uani 0.50 1 d PDU B 2
C446 C 0.17428(19) 1.2463(3) -0.2092(3) 0.100(2) Uani 0.50 1 d PDU B 2
C447 C 0.08778(19) 1.2966(3) -0.2298(4) 0.0945(16) Uani 0.50 1 d PDU B 2
C448 C 0.0339(2) 1.2719(3) -0.2270(4) 0.0947(18) Uani 0.50 1 d PDU B 2
C449 C -0.0153(3) 1.1564(3) -0.2036(3) 0.095(2) Uani 0.50 1 d PDU B 2
C450 C -0.0029(2) 1.0202(3) -0.2124(4) 0.1039(18) Uani 0.50 1 d PDU B 2
C451 C 0.0392(2) 0.9650(4) -0.2108(5) 0.108(2) Uani 0.50 1 d PDU B 2
C452 C 0.0451(2) 0.9320(4) -0.2977(3) 0.1094(19) Uani 0.50 1 d PDU B 2
C453 C 0.13795(19) 0.9308(3) -0.2744(4) 0.1056(18) Uani 0.50 1 d PDU B 2
C454 C 0.2121(2) 1.0114(4) -0.3029(3) 0.1011(19) Uani 0.50 1 d PDU B 2
C455 C 0.2307(2) 1.1420(3) -0.3093(3) 0.1083(19) Uani 0.50 1 d PDU B 2
C456 C 0.18687(18) 1.2628(3) -0.2921(3) 0.1093(19) Uani 0.50 1 d PDU B 2
C457 C 0.1016(2) 1.3150(4) -0.3197(3) 0.1110(19) Uani 0.50 1 d PDU B 2
C458 C 0.0144(2) 1.2737(3) -0.3164(3) 0.1022(18) Uani 0.50 1 d PDU B 2
C459 C -0.0336(2) 1.1585(3) -0.2856(4) 0.0976(16) Uani 0.50 1 d PDU B 2
C460 C -0.0220(3) 1.0226(3) -0.3021(3) 0.1084(18) Uani 0.50 1 d PDU B 2
Cl1 Cl 0.4875(4) 0.9054(7) -0.2632(6) 0.204(4) Uani 0.30 1 d PDU D 1
C511 C 0.4914(4) 0.9495(8) -0.1676(9) 0.131(3) Uani 0.30 1 d PGDU D 1
C512 C 0.4593(6) 0.9277(11) -0.0993(11) 0.128(4) Uani 0.30 1 d PGDU D 1
H512 H 0.4352 0.8878 -0.1073 0.154 Uiso 0.30 1 calc PR D 1
C513 C 0.4627(9) 0.9644(14) -0.0192(10) 0.126(5) Uani 0.30 1 d PGDU D 1
H513 H 0.4408 0.9495 0.0275 0.151 Uiso 0.30 1 calc PR D 1
C514 C 0.4980(11) 1.0228(15) -0.0074(10) 0.142(5) Uani 0.30 1 d PGDU D 1
H514 H 0.5003 1.0478 0.0473 0.170 Uiso 0.30 1 calc PR D 1
C515 C 0.5301(9) 1.0445(12) -0.0758(12) 0.119(4) Uani 0.30 1 d PGDU D 1
H515 H 0.5542 1.0844 -0.0677 0.142 Uiso 0.30 1 calc PR D 1
C516 C 0.5267(6) 1.0079(8) -0.1558(10) 0.126(3) Uani 0.30 1 d PGDU D 1
H516 H 0.5486 1.0228 -0.2025 0.151 Uiso 0.30 1 calc PR D 1
Cl2 Cl 0.5618(6) 1.0148(7) -0.2749(9) 0.148(4) Uani 0.20 1 d PDU D 2
C521 C 0.5264(9) 0.9978(12) -0.1866(10) 0.151(8) Uani 0.20 1 d PGDU D 2
C522 C 0.4901(8) 0.9398(13) -0.1874(13) 0.128(4) Uani 0.20 1 d PGDU D 2
H522 H 0.4847 0.9112 -0.2391 0.153 Uiso 0.20 1 calc PR D 2
C523 C 0.4617(9) 0.9238(17) -0.1128(16) 0.127(4) Uani 0.20 1 d PGDU D 2
H523 H 0.4369 0.8841 -0.1134 0.153 Uiso 0.20 1 calc PR D 2
C524 C 0.4696(12) 0.966(2) -0.0372(13) 0.125(5) Uani 0.20 1 d PGDU D 2
H524 H 0.4502 0.9548 0.0138 0.150 Uiso 0.20 1 calc PR D 2
C525 C 0.5059(14) 1.024(2) -0.0363(11) 0.148(6) Uani 0.20 1 d PGDU D 2
H525 H 0.5113 1.0524 0.0153 0.177 Uiso 0.20 1 calc PR D 2
C526 C 0.5343(11) 1.0398(15) -0.1110(12) 0.125(4) Uani 0.20 1 d PGDU D 2
H526 H 0.5592 1.0794 -0.1104 0.150 Uiso 0.20 1 calc PR D 2
Cl3 Cl 0.4425(3) 0.9850(4) 0.0921(6) 0.125(2) Uani 0.30 1 d PDU D 3
C531 C 0.4775(7) 0.9976(9) 0.0024(10) 0.104(3) Uani 0.30 1 d PGDU D 3
C532 C 0.5148(6) 1.0543(9) 0.0001(12) 0.099(3) Uani 0.30 1 d PGDU D 3
H532 H 0.5206 1.0851 0.0500 0.119 Uiso 0.30 1 calc PR D 3
C533 C 0.5437(7) 1.0658(12) -0.0752(13) 0.120(4) Uani 0.30 1 d PGDU D 3
H533 H 0.5692 1.1045 -0.0767 0.144 Uiso 0.30 1 calc PR D 3
C534 C 0.5353(9) 1.0207(14) -0.1481(12) 0.120(3) Uani 0.30 1 d PGDU D 3
H534 H 0.5551 1.0285 -0.1996 0.144 Uiso 0.30 1 calc PR D 3
C535 C 0.4980(9) 0.9641(13) -0.1458(10) 0.123(3) Uani 0.30 1 d PGDU D 3
H535 H 0.4923 0.9332 -0.1957 0.147 Uiso 0.30 1 calc PR D 3
C536 C 0.4691(8) 0.9525(11) -0.0705(10) 0.112(4) Uani 0.30 1 d PGDU D 3
H536 H 0.4436 0.9138 -0.0690 0.134 Uiso 0.30 1 calc PR D 3
Cl4 Cl 0.5287(3) 1.1070(4) 0.0744(8) 0.124(3) Uani 0.20 1 d PDU D 4
C541 C 0.5132(9) 1.0483(13) -0.0062(11) 0.099(3) Uani 0.20 1 d PGDU D 4
C542 C 0.5386(12) 1.0535(18) -0.0858(11) 0.123(3) Uani 0.20 1 d PGDU D 4
H542 H 0.5650 1.0903 -0.0939 0.148 Uiso 0.20 1 calc PR D 4
C543 C 0.5256(16) 1.005(2) -0.1536(12) 0.123(4) Uani 0.20 1 d PGDU D 4
H543 H 0.5430 1.0083 -0.2080 0.148 Uiso 0.20 1 calc PR D 4
C544 C 0.4871(17) 0.951(2) -0.142(2) 0.122(4) Uani 0.20 1 d PGDU D 4
H544 H 0.4781 0.9175 -0.1880 0.147 Uiso 0.20 1 calc PR D 4
C545 C 0.4616(13) 0.9457(14) -0.062(2) 0.108(5) Uani 0.20 1 d PGDU D 4
H545 H 0.4353 0.9088 -0.0539 0.129 Uiso 0.20 1 calc PR D 4
C546 C 0.4747(9) 0.9944(10) 0.0057(18) 0.097(4) Uani 0.20 1 d PGDU D 4
H546 H 0.4573 0.9908 0.0601 0.116 Uiso 0.20 1 calc PRD D 4

loop_
_atom_site_aniso_label
_atom_site_aniso_U_11
_atom_site_aniso_U_22
_atom_site_aniso_U_33
_atom_site_aniso_U_23
_atom_site_aniso_U_13
_atom_site_aniso_U_12
Co1 0.03291(15) 0.03946(16) 0.04075(16) -0.0007(4) 0.0020(4) -0.00254(12)
N1 0.043(3) 0.050(3) 0.0352(14) 0.0057(14) -0.0081(14) -0.0034(16)
N2 0.0359(9) 0.0375(9) 0.0492(9) -0.003(3) 0.002(2) -0.0019(7)
N3 0.027(2) 0.034(2) 0.0478(15) 0.0089(13) -0.0049(13) 0.0014(13)
N4 0.0325(8) 0.0410(9) 0.0420(9) -0.003(2) 0.001(2) -0.0032(7)
C101 0.036(3) 0.041(3) 0.0411(19) -0.0027(17) 0.0009(18) 0.0000(19)
C102 0.036(3) 0.056(4) 0.038(2) -0.002(2) 0.0025(18) 0.002(2)
C103 0.031(3) 0.058(4) 0.046(2) -0.007(2) -0.0032(19) 0.003(2)
C104 0.038(3) 0.038(3) 0.050(2) -0.005(2) -0.002(2) -0.001(2)
C105 0.046(3) 0.040(3) 0.051(2) -0.009(2) -0.006(2) -0.004(2)
C106 0.041(3) 0.043(3) 0.0565(17) -0.012(2) 0.007(2) -0.008(2)
C107 0.040(3) 0.048(4) 0.0702(17) -0.007(3) 0.001(2) -0.009(2)
C108 0.053(3) 0.036(3) 0.0685(17) 0.000(2) 0.005(2) -0.011(2)
C109 0.037(3) 0.036(3) 0.0588(18) -0.0012(19) 0.008(2) -0.0002(18)
C110 0.037(3) 0.047(3) 0.055(2) 0.008(2) 0.002(2) -0.001(2)
C111 0.034(3) 0.049(3) 0.0372(17) 0.0075(18) 0.0022(18) 0.0064(19)
C112 0.049(3) 0.044(3) 0.0401(19) 0.0088(19) -0.001(2) 0.009(2)
C113 0.048(3) 0.053(4) 0.043(2) 0.005(2) 0.001(2) 0.004(2)
C114 0.037(3) 0.052(3) 0.0406(19) -0.0020(19) 0.0009(19) 0.000(2)
C115 0.043(3) 0.046(3) 0.045(2) -0.002(2) -0.003(2) -0.004(2)
C116 0.033(3) 0.049(3) 0.0445(17) -0.001(2) -0.002(2) -0.003(2)
C117 0.036(3) 0.037(3) 0.0494(16) -0.0033(18) 0.000(2) 0.0010(18)
C118 0.033(3) 0.044(3) 0.0520(16) -0.0027(19) 0.001(2) -0.0055(19)
C119 0.035(3) 0.035(3) 0.0452(16) -0.0004(19) 0.002(2) -0.0010(18)
C120 0.036(3) 0.053(4) 0.0424(19) 0.000(2) 0.003(2) -0.004(2)
C121 0.063(5) 0.080(4) 0.044(3) 0.007(3) 0.000(3) -0.010(3)
C122 0.050(3) 0.063(4) 0.055(3) -0.012(3) -0.009(3) 0.003(3)
C123 0.069(4) 0.050(4) 0.091(4) -0.017(3) -0.012(3) -0.019(3)
C124 0.055(3) 0.067(4) 0.069(3) 0.004(3) -0.002(3) -0.026(3)
C125 0.048(3) 0.066(4) 0.040(2) 0.015(3) 0.001(2) 0.006(3)
C126 0.062(4) 0.073(4) 0.039(3) 0.003(2) -0.005(3) -0.008(3)
C127 0.047(4) 0.062(4) 0.061(3) -0.011(3) -0.004(3) -0.018(2)
C128 0.056(4) 0.044(3) 0.049(3) -0.003(2) 0.004(3) -0.008(2)
C129 0.076(5) 0.090(5) 0.082(5) 0.036(4) -0.006(4) -0.006(4)
C130 0.042(3) 0.089(5) 0.062(4) -0.010(3) -0.010(2) 0.002(3)
C131 0.059(4) 0.082(4) 0.085(4) 0.003(3) -0.019(3) -0.023(3)
C132 0.056(4) 0.132(7) 0.132(7) 0.054(5) 0.031(4) 0.013(4)
C133 0.072(4) 0.109(7) 0.102(6) 0.044(5) 0.036(4) 0.036(4)
C134 0.124(8) 0.072(5) 0.093(6) -0.025(4) -0.019(5) 0.004(4)
C135 0.095(5) 0.053(3) 0.060(4) -0.018(3) 0.000(3) -0.008(3)
C136 0.088(5) 0.067(4) 0.087(5) 0.021(4) 0.003(4) 0.008(3)
N11 0.0442(10) 0.0537(12) 0.0384(12) 0.005(2) 0.002(2) 0.0092(8)
C11 0.063(5) 0.055(5) 0.113(10) -0.016(6) -0.005(6) 0.012(3)
C12 0.102(10) 0.087(8) 0.037(3) 0.001(4) -0.003(4) 0.055(6)
C13 0.052(4) 0.071(5) 0.044(4) -0.002(4) 0.013(3) 0.015(3)
C14 0.086(5) 0.078(5) 0.044(6) -0.015(4) -0.001(4) 0.034(4)
C15 0.081(8) 0.098(9) 0.043(4) -0.008(4) -0.011(4) 0.051(6)
C16 0.054(5) 0.111(7) 0.050(5) -0.013(5) -0.002(4) 0.032(4)
N12 0.084(3) 0.095(3) 0.039(3) -0.011(3) -0.018(4) 0.049(2)
N21 0.0442(10) 0.0537(12) 0.0384(12) 0.005(2) 0.002(2) 0.0092(8)
C21 0.078(5) 0.056(4) 0.069(7) 0.018(5) 0.007(6) 0.016(3)
C22 0.052(5) 0.086(6) 0.099(8) -0.021(6) -0.023(5) 0.017(4)
C23 0.098(9) 0.098(8) 0.036(3) 0.008(3) 0.005(3) 0.051(6)
C24 0.109(6) 0.045(4) 0.138(13) -0.016(5) 0.002(7) 0.026(4)
C25 0.078(8) 0.086(7) 0.104(9) 0.004(6) -0.044(8) 0.022(5)
C26 0.176(16) 0.193(19) 0.036(4) 0.001(6) 0.006(6) 0.138(12)
N22 0.085(3) 0.099(3) 0.039(3) -0.009(4) -0.016(4) 0.048(2)
C301 0.102(3) 0.131(4) 0.043(5) 0.023(3) -0.018(3) 0.038(3)
C302 0.115(3) 0.133(5) 0.066(5) 0.039(4) 0.014(3) 0.019(3)
C303 0.093(4) 0.152(3) 0.045(4) 0.036(3) 0.034(3) 0.014(3)
C304 0.113(4) 0.151(3) 0.029(4) -0.005(3) 0.030(3) 0.024(3)
C305 0.124(4) 0.129(4) 0.059(6) -0.026(4) -0.013(4) 0.025(3)
C306 0.115(4) 0.135(4) 0.041(5) -0.012(4) -0.033(3) 0.026(3)
C307 0.085(4) 0.122(4) 0.066(4) 0.019(3) -0.025(3) 0.043(3)
C308 0.131(4) 0.089(4) 0.110(5) 0.058(3) 0.014(3) -0.006(3)
C309 0.082(4) 0.145(4) 0.089(4) 0.038(3) 0.042(3) -0.017(3)
C310 0.103(4) 0.133(4) 0.063(4) -0.029(3) 0.026(3) 0.045(3)
C311 0.144(3) 0.076(4) 0.075(4) -0.056(3) -0.020(2) 0.013(3)
C312 0.088(5) 0.142(3) 0.075(5) -0.027(3) -0.045(4) -0.003(4)
C313 0.056(4) 0.142(4) 0.076(3) -0.002(3) -0.042(3) 0.019(3)
C314 0.110(3) 0.072(4) 0.096(3) 0.027(3) -0.018(3) 0.056(3)
C315 0.146(4) 0.054(5) 0.126(3) 0.033(4) 0.000(3) 0.015(3)
C316 0.105(4) 0.098(4) 0.123(3) 0.054(3) 0.031(3) -0.038(3)
C317 0.041(4) 0.156(4) 0.104(3) 0.017(3) 0.032(3) -0.008(3)
C318 0.070(5) 0.148(4) 0.093(4) -0.011(3) 0.025(4) 0.038(4)
C319 0.137(4) 0.082(4) 0.091(3) -0.043(3) -0.001(3) 0.040(3)
C320 0.136(4) 0.073(4) 0.123(4) -0.049(3) -0.028(3) -0.031(3)
C321 0.097(4) 0.118(4) 0.121(4) -0.031(3) -0.036(4) -0.038(4)
C322 0.075(4) 0.123(4) 0.142(4) -0.006(3) -0.013(3) -0.057(3)
C323 0.039(4) 0.148(3) 0.103(3) -0.005(3) -0.012(3) 0.017(3)
C324 0.104(4) 0.088(4) 0.106(3) -0.007(3) -0.010(3) 0.058(3)
C325 0.156(3) 0.035(4) 0.144(4) 0.006(4) -0.007(3) 0.005(3)
C326 0.107(4) 0.081(4) 0.152(4) 0.020(3) 0.009(3) -0.066(3)
C327 0.031(4) 0.155(3) 0.124(3) 0.006(3) 0.010(3) -0.029(3)
C328 0.052(4) 0.126(3) 0.101(3) -0.010(2) 0.003(3) 0.058(3)
C329 0.134(4) 0.061(5) 0.118(3) -0.019(3) -0.010(3) 0.041(3)
C330 0.142(3) 0.050(4) 0.151(4) -0.010(3) -0.007(3) -0.040(3)
C331 0.102(3) 0.131(4) 0.043(5) 0.023(3) -0.018(3) 0.038(3)
C332 0.115(3) 0.133(5) 0.066(5) 0.039(4) 0.014(3) 0.019(3)
C333 0.093(4) 0.152(3) 0.045(4) 0.036(3) 0.034(3) 0.014(3)
C334 0.113(4) 0.151(3) 0.029(4) -0.005(3) 0.030(3) 0.024(3)
C335 0.124(4) 0.129(4) 0.059(6) -0.026(4) -0.013(4) 0.025(3)
C336 0.115(4) 0.135(4) 0.041(5) -0.012(4) -0.033(3) 0.026(3)
C337 0.085(4) 0.122(4) 0.066(4) 0.019(3) -0.025(3) 0.043(3)
C338 0.131(4) 0.089(4) 0.110(5) 0.058(3) 0.014(3) -0.006(3)
C339 0.082(4) 0.145(4) 0.089(4) 0.038(3) 0.042(3) -0.017(3)
C340 0.103(4) 0.133(4) 0.063(4) -0.029(3) 0.026(3) 0.045(3)
C341 0.144(3) 0.076(4) 0.075(4) -0.056(3) -0.020(2) 0.013(3)
C342 0.088(5) 0.142(3) 0.075(5) -0.027(3) -0.045(4) -0.003(4)
C343 0.056(4) 0.142(4) 0.076(3) -0.002(3) -0.042(3) 0.019(3)
C344 0.110(3) 0.072(4) 0.096(3) 0.027(3) -0.018(3) 0.056(3)
C345 0.146(4) 0.054(5) 0.126(3) 0.033(4) 0.000(3) 0.015(3)
C346 0.105(4) 0.098(4) 0.123(3) 0.054(3) 0.031(3) -0.038(3)
C347 0.041(4) 0.156(4) 0.104(3) 0.017(3) 0.032(3) -0.008(3)
C348 0.070(5) 0.148(4) 0.093(4) -0.011(3) 0.025(4) 0.038(4)
C349 0.137(4) 0.082(4) 0.091(3) -0.043(3) -0.001(3) 0.040(3)
C350 0.136(4) 0.073(4) 0.123(4) -0.049(3) -0.028(3) -0.031(3)
C351 0.097(4) 0.118(4) 0.121(4) -0.031(3) -0.036(4) -0.038(4)
C352 0.075(4) 0.123(4) 0.142(4) -0.006(3) -0.013(3) -0.057(3)
C353 0.039(4) 0.148(3) 0.103(3) -0.005(3) -0.012(3) 0.017(3)
C354 0.104(4) 0.088(4) 0.106(3) -0.007(3) -0.010(3) 0.058(3)
C355 0.156(3) 0.035(4) 0.144(4) 0.006(4) -0.007(3) 0.005(3)
C356 0.107(4) 0.081(4) 0.152(4) 0.020(3) 0.009(3) -0.066(3)
C357 0.031(4) 0.155(3) 0.124(3) 0.006(3) 0.010(3) -0.029(3)
C358 0.052(4) 0.126(3) 0.101(3) -0.010(2) 0.003(3) 0.058(3)
C359 0.134(4) 0.061(5) 0.118(3) -0.019(3) -0.010(3) 0.041(3)
C360 0.142(3) 0.050(4) 0.151(4) -0.010(3) -0.007(3) -0.040(3)
C401 0.101(3) 0.124(3) 0.054(6) 0.014(3) -0.010(4) 0.006(3)
C402 0.088(4) 0.124(3) 0.044(5) -0.023(3) -0.026(3) -0.003(3)
C403 0.109(3) 0.104(4) 0.040(4) -0.047(3) -0.011(3) -0.001(2)
C404 0.097(3) 0.119(3) 0.036(4) -0.031(3) 0.009(3) 0.013(3)
C405 0.096(4) 0.128(3) 0.043(5) 0.006(3) 0.021(3) -0.002(2)
C406 0.109(3) 0.120(4) 0.036(4) 0.029(3) -0.001(3) -0.003(2)
C407 0.111(4) 0.110(4) 0.073(5) 0.025(3) -0.025(3) 0.039(3)
C408 0.076(4) 0.117(4) 0.084(5) -0.020(3) -0.032(4) -0.024(3)
C409 0.117(4) 0.084(4) 0.100(5) -0.040(3) -0.016(3) -0.017(3)
C410 0.084(4) 0.111(4) 0.084(5) -0.027(3) 0.022(3) 0.037(3)
C411 0.057(3) 0.141(3) 0.073(4) 0.011(2) 0.037(3) -0.016(3)
C412 0.149(3) 0.084(4) 0.074(4) 0.044(3) 0.006(3) -0.013(3)
C413 0.148(4) 0.078(4) 0.091(3) 0.038(3) -0.015(3) 0.027(3)
C414 0.063(3) 0.130(3) 0.085(3) 0.009(3) -0.032(3) 0.053(3)
C415 0.043(4) 0.154(4) 0.098(3) -0.015(3) -0.028(3) -0.001(3)
C416 0.098(4) 0.099(4) 0.104(3) -0.023(3) -0.025(3) -0.035(3)
C417 0.135(3) 0.043(4) 0.105(3) -0.041(3) -0.006(3) 0.006(3)
C418 0.110(3) 0.074(4) 0.100(3) -0.029(3) 0.006(3) 0.045(3)
C419 0.048(4) 0.148(4) 0.090(3) -0.006(3) 0.028(3) 0.014(3)
C420 0.080(4) 0.125(4) 0.106(3) 0.018(3) 0.032(3) -0.058(3)
C421 0.138(4) 0.081(4) 0.106(4) 0.029(3) 0.014(3) -0.048(3)
C422 0.148(4) 0.063(5) 0.117(4) 0.015(3) 0.005(3) -0.048(3)
C423 0.156(4) 0.050(4) 0.111(3) 0.019(3) -0.015(3) 0.040(4)
C424 0.075(5) 0.126(4) 0.102(3) -0.005(2) -0.014(3) 0.062(3)
C425 0.043(4) 0.166(3) 0.116(4) -0.005(3) -0.001(3) -0.021(3)
C426 0.112(5) 0.095(4) 0.121(3) -0.005(3) -0.008(3) -0.063(3)
C427 0.160(3) 0.045(5) 0.128(3) -0.003(4) -0.003(3) -0.013(3)
C428 0.109(4) 0.083(4) 0.115(3) -0.010(4) -0.011(3) 0.068(3)
C429 0.026(3) 0.164(4) 0.102(3) -0.006(3) 0.012(3) 0.032(3)
C430 0.063(4) 0.139(4) 0.123(4) -0.002(3) 0.008(3) -0.061(3)
C431 0.101(3) 0.124(3) 0.054(6) 0.014(3) -0.010(4) 0.006(3)
C432 0.088(4) 0.124(3) 0.044(5) -0.023(3) -0.026(3) -0.003(3)
C433 0.109(3) 0.104(4) 0.040(4) -0.047(3) -0.011(3) -0.001(2)
C434 0.097(3) 0.119(3) 0.036(4) -0.031(3) 0.009(3) 0.013(3)
C435 0.096(4) 0.128(3) 0.043(5) 0.006(3) 0.021(3) -0.002(2)
C436 0.109(3) 0.120(4) 0.036(4) 0.029(3) -0.001(3) -0.003(2)
C437 0.111(4) 0.110(4) 0.073(5) 0.025(3) -0.025(3) 0.039(3)
C438 0.076(4) 0.117(4) 0.084(5) -0.020(3) -0.032(4) -0.024(3)
C439 0.117(4) 0.084(4) 0.100(5) -0.040(3) -0.016(3) -0.017(3)
C440 0.084(4) 0.111(4) 0.084(5) -0.027(3) 0.022(3) 0.037(3)
C441 0.057(3) 0.141(3) 0.073(4) 0.011(2) 0.037(3) -0.016(3)
C442 0.149(3) 0.084(4) 0.074(4) 0.044(3) 0.006(3) -0.013(3)
C443 0.148(4) 0.078(4) 0.091(3) 0.038(3) -0.015(3) 0.027(3)
C444 0.063(3) 0.130(3) 0.085(3) 0.009(3) -0.032(3) 0.053(3)
C445 0.043(4) 0.154(4) 0.098(3) -0.015(3) -0.028(3) -0.001(3)
C446 0.098(4) 0.099(4) 0.104(3) -0.023(3) -0.025(3) -0.035(3)
C447 0.135(3) 0.043(4) 0.105(3) -0.041(3) -0.006(3) 0.006(3)
C448 0.110(3) 0.074(4) 0.100(3) -0.029(3) 0.006(3) 0.045(3)
C449 0.048(4) 0.148(4) 0.090(3) -0.006(3) 0.028(3) 0.014(3)
C450 0.080(4) 0.125(4) 0.106(3) 0.018(3) 0.032(3) -0.058(3)
C451 0.138(4) 0.081(4) 0.106(4) 0.029(3) 0.014(3) -0.048(3)
C452 0.148(4) 0.063(5) 0.117(4) 0.015(3) 0.005(3) -0.048(3)
C453 0.156(4) 0.050(4) 0.111(3) 0.019(3) -0.015(3) 0.040(4)
C454 0.075(5) 0.126(4) 0.102(3) -0.005(2) -0.014(3) 0.062(3)
C455 0.043(4) 0.166(3) 0.116(4) -0.005(3) -0.001(3) -0.021(3)
C456 0.112(5) 0.095(4) 0.121(3) -0.005(3) -0.008(3) -0.063(3)
C457 0.160(3) 0.045(5) 0.128(3) -0.003(4) -0.003(3) -0.013(3)
C458 0.109(4) 0.083(4) 0.115(3) -0.010(4) -0.011(3) 0.068(3)
C459 0.026(3) 0.164(4) 0.102(3) -0.006(3) 0.012(3) 0.032(3)
C460 0.063(4) 0.139(4) 0.123(4) -0.002(3) 0.008(3) -0.061(3)
Cl1 0.183(8) 0.231(8) 0.199(6) -0.036(6) -0.042(6) 0.095(7)
C511 0.120(7) 0.113(6) 0.160(5) 0.024(5) -0.018(5) 0.050(5)
C512 0.085(7) 0.124(9) 0.175(7) 0.032(6) -0.029(6) 0.036(6)
C513 0.104(9) 0.119(10) 0.154(7) 0.052(7) -0.009(7) 0.017(7)
C514 0.133(11) 0.130(10) 0.163(8) 0.021(8) 0.003(8) 0.004(8)
C515 0.093(8) 0.096(7) 0.166(7) 0.056(6) -0.021(6) 0.022(6)
C516 0.102(7) 0.126(7) 0.150(5) 0.058(5) -0.009(6) 0.047(5)
Cl2 0.177(9) 0.090(6) 0.177(7) 0.027(5) -0.018(6) 0.001(6)
C521 0.149(16) 0.118(15) 0.187(10) 0.028(10) -0.008(10) 0.026(10)
C522 0.117(8) 0.112(8) 0.155(7) 0.017(7) -0.020(6) 0.044(6)
C523 0.089(8) 0.128(9) 0.164(8) 0.027(7) -0.024(6) 0.046(6)
C524 0.107(10) 0.121(10) 0.148(7) 0.044(7) -0.007(8) 0.015(7)
C525 0.135(11) 0.132(10) 0.177(8) 0.030(8) 0.000(8) -0.001(8)
C526 0.098(8) 0.104(8) 0.173(7) 0.052(6) -0.021(7) 0.012(7)
Cl3 0.115(4) 0.086(4) 0.175(5) 0.035(4) -0.007(4) 0.023(3)
C531 0.082(7) 0.081(7) 0.149(6) 0.023(6) -0.027(5) 0.024(5)
C532 0.084(7) 0.065(6) 0.147(6) 0.023(5) -0.034(5) 0.030(5)
C533 0.093(7) 0.104(8) 0.163(7) 0.050(6) -0.027(6) 0.019(6)
C534 0.098(7) 0.122(7) 0.140(6) 0.051(5) -0.013(6) 0.043(5)
C535 0.116(7) 0.102(7) 0.150(5) 0.015(6) -0.025(6) 0.043(5)
C536 0.096(9) 0.086(9) 0.154(7) 0.025(6) -0.038(6) 0.005(7)
Cl4 0.081(4) 0.066(3) 0.223(7) 0.010(4) -0.058(5) -0.002(3)
C541 0.080(7) 0.062(7) 0.155(6) 0.032(5) -0.035(6) 0.019(5)
C542 0.094(6) 0.103(6) 0.173(6) 0.060(5) -0.020(5) 0.015(5)
C543 0.102(7) 0.125(8) 0.143(6) 0.052(5) -0.008(6) 0.046(6)
C544 0.117(7) 0.104(7) 0.146(6) 0.014(6) -0.021(6) 0.040(5)
C545 0.096(9) 0.084(9) 0.143(7) 0.020(7) -0.034(6) 0.002(7)
C546 0.076(8) 0.073(8) 0.141(7) 0.018(6) -0.027(6) 0.012(6)

loop_
_atom_type_symbol
_atom_type_description
_atom_type_scat_dispersion_real
_atom_type_scat_dispersion_imag
_atom_type_scat_source
C C 0.0033 0.0016 'International Tables Vol C Tables 4.2.6.8 and 6.1.1.4'
H H 0.0000 0.0000 'International Tables Vol C Tables 4.2.6.8 and 6.1.1.4'
Co Co 0.3494 0.9721 'International Tables Vol C Tables 4.2.6.8 and 6.1.1.4'
N N 0.0061 0.0033 'International Tables Vol C Tables 4.2.6.8 and 6.1.1.4'
Cl Cl 0.1484 0.1585 'International Tables Vol C Tables 4.2.6.8 and 6.1.1.4'

loop_
_geom_angle_atom_site_label_1
_geom_angle_atom_site_label_2
_geom_angle_atom_site_label_3
_geom_angle
N3 Co1 N2 90.5(2)
N3 Co1 N4 90.0(2)
N2 Co1 N4 172.27(8)
N3 Co1 N1 170.08(8)
N2 Co1 N1 89.1(2)
N4 Co1 N1 89.2(2)
N3 Co1 N11 97.7(2)
N2 Co1 N11 93.6(2)
N4 Co1 N11 94.0(2)
N1 Co1 N11 92.2(2)
N3 Co1 N21 93.8(2)
N2 Co1 N21 92.3(2)
N4 Co1 N21 95.4(2)
N1 Co1 N21 96.1(2)
N11 Co1 N21 4.1(2)
C101 N1 C104 105.7(5)
C101 N1 Co1 126.9(4)
C104 N1 Co1 127.2(4)
C106 N2 C109 105.42(18)
C106 N2 Co1 127.5(4)
C109 N2 Co1 127.0(4)
C111 N3 C114 103.9(5)
C111 N3 Co1 128.0(4)
C114 N3 Co1 127.9(4)
C116 N4 C119 104.61(17)
C116 N4 Co1 128.0(4)
C119 N4 Co1 127.3(4)
N1 C101 C120 124.0(5)
N1 C101 C102 111.0(5)
C120 C101 C102 124.8(6)
C103 C102 C101 106.0(5)
C103 C102 C121 128.5(6)
C101 C102 C121 125.5(6)
C102 C103 C104 106.4(5)
C102 C103 C122 127.5(6)
C104 C103 C122 125.9(6)
N1 C104 C105 123.1(5)
N1 C104 C103 110.9(5)
C105 C104 C103 125.8(6)
C106 C105 C104 127.5(6)
C106 C105 H105 116.2
C104 C105 H105 116.2
C105 C106 N2 125.2(5)
C105 C106 C107 124.3(6)
N2 C106 C107 110.4(5)
C108 C107 C123 129.4(8)
C108 C107 C106 105.2(7)
C123 C107 C106 124.9(6)
C107 C108 C109 108.0(7)
C107 C108 C124 127.7(7)
C109 C108 C124 124.2(6)
N2 C109 C110 124.8(5)
N2 C109 C108 110.8(5)
C110 C109 C108 124.0(6)
C111 C110 C109 123.8(6)
C111 C110 H110 118.1
C109 C110 H110 118.1
C110 C111 N3 125.6(5)
C110 C111 C112 123.1(5)
N3 C111 C112 111.3(5)
C113 C112 C111 106.5(5)
C113 C112 C125 128.5(6)
C111 C112 C125 124.8(6)
C112 C113 C114 107.0(6)
C112 C113 C126 127.7(6)
C114 C113 C126 124.8(6)
C115 C114 N3 125.3(5)
C115 C114 C113 123.3(6)
N3 C114 C113 111.3(5)
C114 C115 C116 123.4(6)
C114 C115 H115 118.3
C116 C115 H115 118.3
N4 C116 C115 124.9(5)
N4 C116 C117 113.1(4)
C115 C116 C117 122.0(5)
C118 C117 C116 105.3(6)
C118 C117 C127 127.0(7)
C116 C117 C127 127.2(5)
C117 C118 C119 107.8(6)
C117 C118 C128 129.3(7)
C119 C118 C128 122.9(5)
C120 C119 N4 124.7(5)
C120 C119 C118 125.8(5)
N4 C119 C118 109.1(4)
C119 C120 C101 127.7(6)
C119 C120 H120 116.1
C101 C120 H120 116.1
C129 C121 C102 113.4(6)
C129 C121 H12A 108.9
C102 C121 H12A 108.9
C129 C121 H12B 108.9
C102 C121 H12B 108.9
H12A C121 H12B 107.7
C103 C122 C130 114.4(6)
C103 C122 H12C 108.7
C130 C122 H12C 108.7
C103 C122 H12D 108.7
C130 C122 H12D 108.7
H12C C122 H12D 107.6
C107 C123 C131 114.0(6)
C107 C123 H12E 108.7
C131 C123 H12E 108.7
C107 C123 H12F 108.7
C131 C123 H12F 108.7
H12E C123 H12F 107.6
C132 C124 C108 111.9(6)
C132 C124 H12G 109.2
C108 C124 H12G 109.2
C132 C124 H12H 109.2
C108 C124 H12H 109.2
H12G C124 H12H 107.9
C112 C125 C133 113.4(5)
C112 C125 H12I 108.9
C133 C125 H12I 108.9
C112 C125 H12J 108.9
C133 C125 H12J 108.9
H12I C125 H12J 107.7
C113 C126 C134 113.9(6)
C113 C126 H12K 108.8
C134 C126 H12K 108.8
C113 C126 H12L 108.8
C134 C126 H12L 108.8
H12K C126 H12L 107.7
C117 C127 C135 111.9(6)
C117 C127 H12M 109.2
C135 C127 H12M 109.2
C117 C127 H12N 109.2
C135 C127 H12N 109.2
H12M C127 H12N 107.9
C118 C128 C136 112.9(6)
C118 C128 H12O 109.0
C136 C128 H12O 109.0
C118 C128 H12P 109.0
C136 C128 H12P 109.0
H12O C128 H12P 107.8
C121 C129 H12Q 109.5
C121 C129 H12R 109.5
H12Q C129 H12R 109.5
C121 C129 H12S 109.5
H12Q C129 H12S 109.5
H12R C129 H12S 109.5
C122 C130 H13A 109.5
C122 C130 H13B 109.5
H13A C130 H13B 109.5
C122 C130 H13C 109.5
H13A C130 H13C 109.5
H13B C130 H13C 109.5
C123 C131 H13D 109.5
C123 C131 H13E 109.5
H13D C131 H13E 109.5
C123 C131 H13F 109.5
H13D C131 H13F 109.5
H13E C131 H13F 109.5
C124 C132 H13G 109.5
C124 C132 H13H 109.5
H13G C132 H13H 109.5
C124 C132 H13I 109.5
H13G C132 H13I 109.5
H13H C132 H13I 109.5
C125 C133 H13J 109.5
C125 C133 H13K 109.5
H13J C133 H13K 109.5
C125 C133 H13L 109.5
H13J C133 H13L 109.5
H13K C133 H13L 109.5
C126 C134 H13M 109.5
C126 C134 H13N 109.5
H13M C134 H13N 109.5
C126 C134 H13O 109.5
H13M C134 H13O 109.5
H13N C134 H13O 109.5
C127 C135 H13P 109.5
C127 C135 H13Q 109.5
H13P C135 H13Q 109.5
C127 C135 H13R 109.5
H13P C135 H13R 109.5
H13Q C135 H13R 109.5
C128 C136 H13S 109.5
C128 C136 H13T 109.5
H13S C136 H13T 109.5
C128 C136 H13U 109.5
H13S C136 H13U 109.5
H13T C136 H13U 109.5
C13 N11 C11 103.9(8)
C13 N11 C12 107.7(5)
C11 N11 C12 111.7(9)
C13 N11 Co1 111.9(5)
C11 N11 Co1 111.9(5)
C12 N11 Co1 109.6(5)
N11 C11 C14 110.8(4)
N11 C11 H11A 109.5
C14 C11 H11A 109.5
N11 C11 H11B 109.5
C14 C11 H11B 109.5
H11A C11 H11B 108.1
N11 C12 C15 108.5(6)
N11 C12 H12T 110.0
C15 C12 H12T 110.0
N11 C12 H12U 110.0
C15 C12 H12U 110.0
H12T C12 H12U 108.4
N11 C13 C16 112.2(6)
N11 C13 H13V 109.2
C16 C13 H13V 109.2
N11 C13 H13W 109.2
C16 C13 H13W 109.2
H13V C13 H13W 107.9
N12 C14 C11 111.1(4)
N12 C14 H14A 109.4
C11 C14 H14A 109.4
N12 C14 H14B 109.4
C11 C14 H14B 109.4
H14A C14 H14B 108.0
N12 C15 C12 111.2(6)
N12 C15 H15A 109.4
C12 C15 H15A 109.4
N12 C15 H15B 109.4
C12 C15 H15B 109.4
H15A C15 H15B 108.0
N12 C16 C13 110.5(7)
N12 C16 H16A 109.6
C13 C16 H16A 109.6
N12 C16 H16B 109.6
C13 C16 H16B 109.6
H16A C16 H16B 108.1
C16 N12 C14 109.1(8)
C16 N12 C15 106.8(5)
C14 N12 C15 107.9(8)
C23 N21 C21 104.0(8)
C23 N21 C22 107.8(5)
C21 N21 C22 111.8(9)
C23 N21 Co1 112.3(5)
C21 N21 Co1 113.7(5)
C22 N21 Co1 107.2(5)
N21 C21 C24 110.8(4)
N21 C21 H21A 109.5
C24 C21 H21A 109.5
N21 C21 H21B 109.5
C24 C21 H21B 109.5
H21A C21 H21B 108.1
N21 C22 C25 108.5(6)
N21 C22 H22A 110.0
C25 C22 H22A 110.0
N21 C22 H22B 110.0
C25 C22 H22B 110.0
H22A C22 H22B 108.4
N21 C23 C26 112.3(6)
N21 C23 H23A 109.1
C26 C23 H23A 109.1
N21 C23 H23B 109.1
C26 C23 H23B 109.1
H23A C23 H23B 107.9
N22 C24 C21 111.0(4)
N22 C24 H24A 109.4
C21 C24 H24A 109.4
N22 C24 H24B 109.4
C21 C24 H24B 109.4
H24A C24 H24B 108.0
N22 C25 C22 111.3(6)
N22 C25 H25A 109.4
C22 C25 H25A 109.4
N22 C25 H25B 109.4
C22 C25 H25B 109.4
H25A C25 H25B 108.0
N22 C26 C23 110.5(7)
N22 C26 H26A 109.5
C23 C26 H26A 109.5
N22 C26 H26B 109.5
C23 C26 H26B 109.5
H26A C26 H26B 108.1
C26 N22 C24 109.2(8)
C26 N22 C25 106.9(5)
C24 N22 C25 108.0(8)
C302 C301 C306 119.99(9)
C302 C301 C307 120.02(9)
C306 C301 C307 107.0(6)
C301 C302 C308 119.98(9)
C301 C302 C303 120.00(9)
C308 C302 C303 109.9(6)
C304 C303 C309 119.95(10)
C304 C303 C302 119.93(10)
C309 C303 C302 105.8(6)
C303 C304 C305 119.95(9)
C303 C304 C310 119.95(9)
C305 C304 C310 110.7(5)
C306 C305 C311 119.97(10)
C306 C305 C304 119.98(10)
C311 C305 C304 105.2(5)
C305 C306 C312 119.96(9)
C305 C306 C301 119.96(9)
C312 C306 C301 109.8(5)
C314 C307 C313 120.01(9)
C314 C307 C301 119.97(9)
C313 C307 C301 107.6(5)
C315 C308 C302 119.97(9)
C315 C308 C316 119.94(9)
C302 C308 C316 107.0(5)
C317 C309 C303 119.98(9)
C317 C309 C316 119.90(9)
C303 C309 C316 109.6(5)
C318 C310 C319 120.00(9)
C318 C310 C304 119.97(9)
C319 C310 C304 106.3(5)
C320 C311 C319 120.01(9)
C320 C311 C305 119.93(9)
C319 C311 C305 109.7(5)
C321 C312 C313 120.03(9)
C321 C312 C306 119.95(9)
C313 C312 C306 106.0(5)
C323 C313 C312 119.96(9)
C323 C313 C307 119.99(9)
C312 C313 C307 109.5(5)
C307 C314 C324 119.94(9)
C307 C314 C315 119.97(9)
C324 C314 C315 109.7(5)
C308 C315 C325 120.00(9)
C308 C315 C314 120.00(9)
C325 C315 C314 106.1(5)
C326 C316 C308 120.07(9)
C326 C316 C309 120.09(9)
C308 C316 C309 107.6(3)
C309 C317 C327 120.01(9)
C309 C317 C318 119.99(9)
C327 C317 C318 109.3(5)
C310 C318 C328 119.99(9)
C310 C318 C317 120.01(9)
C328 C318 C317 106.8(5)
C329 C319 C311 120.00(9)
C329 C319 C310 119.98(9)
C311 C319 C310 107.9(5)
C311 C320 C330 119.96(9)
C311 C320 C321 120.01(9)
C330 C320 C321 109.2(6)
C312 C321 C320 120.01(9)
C312 C321 C322 119.95(9)
C320 C321 C322 106.2(7)
C357 C322 C356 119.98(9)
C357 C322 C321 120.00(9)
C356 C322 C321 109.7(5)
C313 C323 C358 119.99(9)
C313 C323 C357 119.98(9)
C358 C323 C357 108.6(5)
C358 C324 C359 119.99(9)
C358 C324 C314 120.00(9)
C359 C324 C314 107.1(5)
C360 C325 C315 120.06(9)
C360 C325 C359 119.97(9)
C315 C325 C359 109.3(5)
C316 C326 C360 120.00(9)
C316 C326 C352 120.00(9)
C360 C326 C352 107.7(3)
C352 C327 C317 120.09(9)
C352 C327 C353 120.00(9)
C317 C327 C353 107.0(5)
C354 C328 C318 120.00(9)
C354 C328 C353 119.99(9)
C318 C328 C353 108.6(5)
C319 C329 C354 120.01(9)
C319 C329 C355 119.99(9)
C354 C329 C355 107.7(5)
C355 C330 C320 120.03(9)
C355 C330 C356 120.02(9)
C320 C330 C356 107.8(5)
C332 C331 C336 119.95(9)
C332 C331 C337 119.99(9)
C336 C331 C337 107.4(5)
C331 C332 C338 119.97(9)
C331 C332 C333 120.00(9)
C338 C332 C333 106.0(6)
C334 C333 C339 119.97(9)
C334 C333 C332 119.99(9)
C339 C333 C332 110.3(6)
C333 C334 C335 119.96(9)
C333 C334 C340 119.99(9)
C335 C334 C340 109.0(5)
C336 C335 C334 120.01(9)
C336 C335 C341 119.99(9)
C334 C335 C341 107.3(5)
C335 C336 C331 120.01(9)
C335 C336 C342 119.97(9)
C331 C336 C342 108.6(6)
C344 C337 C331 120.02(9)
C344 C337 C343 120.00(9)
C331 C337 C343 108.4(5)
C345 C338 C332 120.02(9)
C345 C338 C346 120.03(9)
C332 C338 C346 109.0(5)
C347 C339 C333 119.98(10)
C347 C339 C346 119.97(9)
C333 C339 C346 106.3(5)
C348 C340 C349 120.00(9)
C348 C340 C334 120.00(9)
C349 C340 C334 107.0(5)
C350 C341 C335 120.04(9)
C350 C341 C349 119.95(9)
C335 C341 C349 108.1(5)
C351 C342 C336 120.05(9)
C351 C342 C343 119.97(9)
C336 C342 C343 107.7(6)
C353 C343 C337 120.02(9)
C353 C343 C342 119.98(9)
C337 C343 C342 107.9(5)
C337 C344 C354 119.96(9)
C337 C344 C345 119.95(9)
C354 C344 C345 109.5(5)
C338 C345 C355 120.00(9)
C338 C345 C344 119.98(9)
C355 C345 C344 106.2(5)
C356 C346 C339 119.95(9)
C356 C346 C338 119.92(9)
C339 C346 C338 108.4(3)
C339 C347 C357 120.03(9)
C339 C347 C348 119.97(9)
C357 C347 C348 109.1(5)
C340 C348 C347 120.00(9)
C340 C348 C358 119.99(9)
C347 C348 C358 107.2(5)
C359 C349 C340 120.00(9)
C359 C349 C341 119.98(9)
C340 C349 C341 108.5(5)
C341 C350 C360 120.06(9)
C341 C350 C351 119.97(9)
C360 C350 C351 106.6(6)
C342 C351 C352 120.03(9)
C342 C351 C350 119.96(9)
C352 C351 C350 109.3(6)
C327 C352 C351 119.96(9)
C327 C352 C326 119.89(9)
C351 C352 C326 107.4(5)
C343 C353 C327 120.03(9)
C343 C353 C328 119.99(9)
C327 C353 C328 108.2(5)
C328 C354 C329 120.01(9)
C328 C354 C344 120.03(9)
C329 C354 C344 107.3(5)
C330 C355 C329 119.98(9)
C330 C355 C345 119.95(9)
C329 C355 C345 109.3(5)
C346 C356 C322 120.05(9)
C346 C356 C330 120.03(9)
C322 C356 C330 107.0(3)
C322 C357 C347 119.97(9)
C322 C357 C323 119.97(9)
C347 C357 C323 107.0(5)
C324 C358 C323 120.04(9)
C324 C358 C348 120.00(9)
C323 C358 C348 108.1(5)
C349 C359 C325 120.05(9)
C349 C359 C324 120.01(9)
C325 C359 C324 107.7(5)
C325 C360 C350 119.96(9)
C325 C360 C326 119.90(9)
C350 C360 C326 109.0(4)
C402 C401 C407 120.02(18)
C402 C401 C406 119.98(18)
C407 C401 C406 107.1(6)
C401 C402 C408 119.99(18)
C401 C402 C403 120.07(17)
C408 C402 C403 110.0(6)
C404 C403 C409 120.01(18)
C404 C403 C402 119.86(18)
C409 C403 C402 105.8(6)
C403 C404 C405 119.94(17)
C403 C404 C410 119.96(17)
C405 C404 C410 110.7(5)
C406 C405 C411 120.02(18)
C406 C405 C404 120.04(18)
C411 C405 C404 105.3(5)
C405 C406 C412 119.93(17)
C405 C406 C401 119.91(17)
C412 C406 C401 109.8(6)
C414 C407 C413 120.08(18)
C414 C407 C401 120.01(18)
C413 C407 C401 107.6(5)
C415 C408 C416 119.93(18)
C415 C408 C402 120.02(18)
C416 C408 C402 107.0(5)
C417 C409 C403 119.91(18)
C417 C409 C416 119.76(18)
C403 C409 C416 109.6(5)
C418 C410 C419 119.97(18)
C418 C410 C404 119.89(18)
C419 C410 C404 106.3(5)
C420 C411 C419 120.03(17)
C420 C411 C405 119.91(18)
C419 C411 C405 109.7(5)
C421 C412 C406 119.95(18)
C421 C412 C413 120.17(18)
C406 C412 C413 106.0(6)
C423 C413 C412 119.88(18)
C423 C413 C407 119.96(18)
C412 C413 C407 109.5(5)
C407 C414 C424 119.86(17)
C407 C414 C415 119.91(18)
C424 C414 C415 109.7(5)
C408 C415 C425 119.98(18)
C408 C415 C414 119.95(18)
C425 C415 C414 106.1(5)
C426 C416 C408 120.12(18)
C426 C416 C409 120.22(18)
C408 C416 C409 107.6(3)
C409 C417 C427 120.02(18)
C409 C417 C418 120.00(18)
C427 C417 C418 109.4(5)
C410 C418 C428 119.95(18)
C410 C418 C417 120.06(18)
C428 C418 C417 106.7(5)
C429 C419 C411 119.93(18)
C429 C419 C410 119.98(18)
C411 C419 C410 108.0(5)
C411 C420 C430 119.97(18)
C411 C420 C421 119.96(18)
C430 C420 C421 109.2(6)
C412 C421 C422 119.86(18)
C412 C421 C420 120.06(18)
C422 C421 C420 106.2(7)
C457 C422 C456 119.91(17)
C457 C422 C421 120.00(18)
C456 C422 C421 109.7(5)
C413 C423 C458 120.02(18)
C413 C423 C457 119.98(18)
C458 C423 C457 108.6(5)
C458 C424 C459 119.95(18)
C458 C424 C414 120.01(18)
C459 C424 C414 107.1(5)
C460 C425 C415 120.12(18)
C460 C425 C459 119.89(18)
C415 C425 C459 109.3(5)
C416 C426 C452 120.01(18)
C416 C426 C460 120.03(18)
C452 C426 C460 107.7(3)
C452 C427 C417 120.23(18)
C452 C427 C453 120.01(18)
C417 C427 C453 107.0(5)
C454 C428 C453 120.00(17)
C454 C428 C418 120.06(17)
C453 C428 C418 108.6(5)
C419 C429 C454 120.00(18)
C419 C429 C455 120.06(18)
C454 C429 C455 107.6(5)
C455 C430 C420 120.04(18)
C455 C430 C456 120.02(18)
C420 C430 C456 107.8(5)
C432 C431 C436 119.89(18)
C432 C431 C437 119.94(18)
C436 C431 C437 107.4(6)
C431 C432 C438 119.96(18)
C431 C432 C433 120.14(18)
C438 C432 C433 106.0(6)
C434 C433 C439 119.96(18)
C434 C433 C432 119.96(17)
C439 C433 C432 110.2(6)
C433 C434 C435 119.84(17)
C433 C434 C440 120.02(18)
C435 C434 C440 109.0(5)
C436 C435 C441 119.95(18)
C436 C435 C434 120.17(18)
C441 C435 C434 107.3(5)
C435 C436 C431 119.93(18)
C435 C436 C442 119.85(18)
C431 C436 C442 108.5(6)
C444 C437 C443 119.99(18)
C444 C437 C431 120.07(18)
C443 C437 C431 108.4(5)
C445 C438 C432 120.12(18)
C445 C438 C446 120.10(17)
C432 C438 C446 108.9(5)
C447 C439 C433 119.92(18)
C447 C439 C446 119.88(18)
C433 C439 C446 106.3(5)
C448 C440 C449 120.00(18)
C448 C440 C434 119.97(18)
C449 C440 C434 107.0(5)
C450 C441 C435 120.20(18)
C450 C441 C449 119.88(17)
C435 C441 C449 108.1(5)
C451 C442 C443 119.87(18)
C451 C442 C436 120.19(18)
C443 C442 C436 107.6(6)
C453 C443 C437 120.07(18)
C453 C443 C442 120.02(18)
C437 C443 C442 108.0(5)
C437 C444 C454 119.90(17)
C437 C444 C445 119.92(18)
C454 C444 C445 109.5(5)
C438 C445 C455 119.99(18)
C438 C445 C444 119.91(18)
C455 C445 C444 106.2(5)
C456 C446 C439 119.91(18)
C456 C446 C438 119.81(18)
C439 C446 C438 108.4(3)
C439 C447 C457 120.15(18)
C439 C447 C448 120.05(17)
C457 C447 C448 109.1(5)
C440 C448 C447 119.98(18)
C440 C448 C458 119.99(18)
C447 C448 C458 107.2(5)
C459 C449 C441 119.92(18)
C459 C449 C440 119.98(18)
C441 C449 C440 108.5(5)
C441 C450 C460 120.20(18)
C441 C450 C451 119.88(18)
C460 C450 C451 106.7(7)
C442 C451 C452 120.12(18)
C442 C451 C450 119.91(18)
C452 C451 C450 109.2(7)
C427 C452 C451 119.90(18)
C427 C452 C426 119.74(18)
C451 C452 C426 107.4(5)
C443 C453 C427 120.05(18)
C443 C453 C428 119.95(18)
C427 C453 C428 108.2(5)
C428 C454 C429 120.02(18)
C428 C454 C444 120.08(18)
C429 C454 C444 107.3(5)
C430 C455 C429 119.94(18)
C430 C455 C445 119.92(18)
C429 C455 C445 109.3(5)
C446 C456 C422 120.17(18)
C446 C456 C430 120.10(18)
C422 C456 C430 107.0(3)
C422 C457 C447 119.93(18)
C422 C457 C423 120.00(18)
C447 C457 C423 106.9(5)
C424 C458 C423 120.05(18)
C424 C458 C448 120.01(17)
C423 C458 C448 108.1(5)
C449 C459 C424 120.04(18)
C449 C459 C425 120.19(18)
C424 C459 C425 107.7(5)
C425 C460 C450 119.89(18)
C425 C460 C426 119.79(18)
C450 C460 C426 109.0(5)
C512 C511 C516 120.0
C512 C511 Cl1 119.94(6)
C516 C511 Cl1 120.06(6)
C513 C512 C511 120.0
C513 C512 H512 120.0
C511 C512 H512 120.0
C514 C513 C512 120.0
C514 C513 H513 120.0
C512 C513 H513 120.0
C513 C514 C515 120.0
C513 C514 H514 120.0
C515 C514 H514 120.0
C514 C515 C516 120.0
C514 C515 H515 120.0
C516 C515 H515 120.0
C515 C516 C511 120.0
C515 C516 H516 120.0
C511 C516 H516 120.0
C522 C521 C526 120.0
C522 C521 Cl2 119.84(15)
C526 C521 Cl2 120.12(15)
C523 C522 C521 120.0
C523 C522 H522 120.0
C521 C522 H522 120.0
C524 C523 C522 120.0
C524 C523 H523 120.0
C522 C523 H523 120.0
C525 C524 C523 120.0
C525 C524 H524 120.0
C523 C524 H524 120.0
C524 C525 C526 120.0
C524 C525 H525 120.0
C526 C525 H525 120.0
C525 C526 C521 120.0
C525 C526 H526 120.0
C521 C526 H526 120.0
C532 C531 C536 120.0
C532 C531 Cl3 119.79(15)
C536 C531 Cl3 120.21(15)
C533 C532 C531 120.0
C533 C532 H532 120.0
C531 C532 H532 120.0
C532 C533 C534 120.0
C532 C533 H533 120.0
C534 C533 H533 120.0
C535 C534 C533 120.0
C535 C534 H534 120.0
C533 C534 H534 120.0
C534 C535 C536 120.0
C534 C535 H535 120.0
C536 C535 H535 120.0
C535 C536 C531 120.0
C535 C536 H536 120.0
C531 C536 H536 120.0
C542 C541 C546 120.0
C542 C541 Cl4 119.82(15)
C546 C541 Cl4 120.18(15)
C541 C542 C543 120.0
C541 C542 H542 120.0
C543 C542 H542 120.0
C544 C543 C542 120.0
C544 C543 H543 120.0
C542 C543 H543 120.0
C543 C544 C545 120.0
C543 C544 H544 120.0
C545 C544 H544 120.0
C544 C545 C546 120.0
C544 C545 H545 120.0
C546 C545 H545 120.0
C545 C546 C541 120.0
C545 C546 H546 120.0
C541 C546 H546 120.0

loop_
_geom_bond_atom_site_label_1
_geom_bond_atom_site_label_2
_geom_bond_distance
Co1 N3 1.935(5)
Co1 N2 1.9884(18)
Co1 N4 1.9913(17)
Co1 N1 2.069(5)
Co1 N11 2.291(6)
Co1 N21 2.347(6)
N1 C101 1.347(8)
N1 C104 1.359(7)
N2 C106 1.376(7)
N2 C109 1.381(7)
N3 C111 1.390(7)
N3 C114 1.401(8)
N4 C116 1.369(7)
N4 C119 1.384(7)
C101 C120 1.379(8)
C101 C102 1.425(8)
C102 C103 1.366(9)
C102 C121 1.519(9)
C103 C104 1.413(9)
C103 C122 1.479(8)
C104 C105 1.386(9)
C105 C106 1.359(8)
C105 H105 0.9500
C106 C107 1.476(8)
C107 C108 1.361(4)
C107 C123 1.469(8)
C108 C109 1.431(8)
C108 C124 1.533(8)
C109 C110 1.395(8)
C110 C111 1.371(9)
C110 H110 0.9500
C111 C112 1.486(8)
C112 C113 1.346(9)
C112 C125 1.505(8)
C113 C114 1.472(8)
C113 C126 1.485(9)
C114 C115 1.383(8)
C115 C116 1.386(8)
C115 H115 0.9500
C116 C117 1.432(8)
C117 C118 1.351(3)
C117 C127 1.485(8)
C118 C119 1.469(8)
C118 C128 1.512(8)
C119 C120 1.361(7)
C120 H120 0.9500
C121 C129 1.494(12)
C121 H12A 0.9900
C121 H12B 0.9900
C122 C130 1.488(9)
C122 H12C 0.9900
C122 H12D 0.9900
C123 C131 1.546(10)
C123 H12E 0.9900
C123 H12F 0.9900
C124 C132 1.499(11)
C124 H12G 0.9900
C124 H12H 0.9900
C125 C133 1.559(10)
C125 H12I 0.9900
C125 H12J 0.9900
C126 C134 1.544(12)
C126 H12K 0.9900
C126 H12L 0.9900
C127 C135 1.547(10)
C127 H12M 0.9900
C127 H12N 0.9900
C128 C136 1.516(10)
C128 H12O 0.9900
C128 H12P 0.9900
C129 H12Q 0.9800
C129 H12R 0.9800
C129 H12S 0.9800
C130 H13A 0.9800
C130 H13B 0.9800
C130 H13C 0.9800
C131 H13D 0.9800
C131 H13E 0.9800
C131 H13F 0.9800
C132 H13G 0.9800
C132 H13H 0.9800
C132 H13I 0.9800
C133 H13J 0.9800
C133 H13K 0.9800
C133 H13L 0.9800
C134 H13M 0.9800
C134 H13N 0.9800
C134 H13O 0.9800
C135 H13P 0.9800
C135 H13Q 0.9800
C135 H13R 0.9800
C136 H13S 0.9800
C136 H13T 0.9800
C136 H13U 0.9800
N11 C13 1.459(9)
N11 C11 1.475(5)
N11 C12 1.485(10)
C11 C14 1.554(6)
C11 H11A 0.9900
C11 H11B 0.9900
C12 C15 1.587(12)
C12 H12T 0.9900
C12 H12U 0.9900
C13 C16 1.528(12)
C13 H13V 0.9900
C13 H13W 0.9900
C14 N12 1.461(7)
C14 H14A 0.9900
C14 H14B 0.9900
C15 N12 1.474(12)
C15 H15A 0.9900
C15 H15B 0.9900
C16 N12 1.453(13)
C16 H16A 0.9900
C16 H16B 0.9900
N21 C23 1.458(9)
N21 C21 1.475(5)
N21 C22 1.485(10)
C21 C24 1.555(6)
C21 H21A 0.9900
C21 H21B 0.9900
C22 C25 1.587(12)
C22 H22A 0.9900
C22 H22B 0.9900
C23 C26 1.528(12)
C23 H23A 0.9900
C23 H23B 0.9900
C24 N22 1.461(7)
C24 H24A 0.9900
C24 H24B 0.9900
C25 N22 1.474(12)
C25 H25A 0.9900
C25 H25B 0.9900
C26 N22 1.452(12)
C26 H26A 0.9900
C26 H26B 0.9900
C301 C302 1.343(2)
C301 C306 1.4616(16)
C301 C307 1.4616(16)
C302 C308 1.4616(16)
C302 C303 1.4622(16)
C303 C304 1.344(2)
C303 C309 1.4615(16)
C304 C305 1.4614(16)
C304 C310 1.4619(16)
C305 C306 1.344(2)
C305 C311 1.4610(16)
C306 C312 1.4610(16)
C307 C314 1.344(2)
C307 C313 1.4612(16)
C308 C315 1.344(2)
C308 C316 1.4616(16)
C309 C317 1.344(2)
C309 C316 1.4619(16)
C310 C318 1.343(2)
C310 C319 1.4616(16)
C311 C320 1.344(2)
C311 C319 1.4606(16)
C312 C321 1.344(2)
C312 C313 1.4607(16)
C313 C323 1.344(2)
C314 C324 1.4618(16)
C314 C315 1.4619(16)
C315 C325 1.4609(16)
C316 C326 1.342(2)
C317 C327 1.4611(16)
C317 C318 1.4616(16)
C318 C328 1.4616(16)
C319 C329 1.344(2)
C320 C330 1.4605(16)
C320 C321 1.4606(16)
C321 C322 1.4608(16)
C322 C357 1.344(2)
C322 C356 1.4607(16)
C323 C358 1.4605(16)
C323 C357 1.4616(16)
C324 C358 1.343(2)
C324 C359 1.4615(16)
C325 C360 1.344(2)
C325 C359 1.4615(16)
C326 C360 1.4628(16)
C326 C352 1.4629(16)
C327 C352 1.343(2)
C327 C353 1.4614(16)
C328 C354 1.343(2)
C328 C353 1.4616(16)
C329 C354 1.4609(16)
C329 C355 1.4612(16)
C330 C355 1.344(2)
C330 C356 1.4609(16)
C331 C332 1.344(2)
C331 C336 1.4611(16)
C331 C337 1.4614(16)
C332 C338 1.4609(16)
C332 C333 1.4614(16)
C333 C334 1.344(2)
C333 C339 1.4613(16)
C334 C335 1.4613(16)
C334 C340 1.4618(16)
C335 C336 1.344(2)
C335 C341 1.4614(16)
C336 C342 1.4617(16)
C337 C344 1.344(2)
C337 C343 1.4614(16)
C338 C345 1.343(2)
C338 C346 1.4617(16)
C339 C347 1.344(2)
C339 C346 1.4616(16)
C340 C348 1.343(2)
C340 C349 1.4618(16)
C341 C350 1.344(2)
C341 C349 1.4619(16)
C342 C351 1.343(2)
C342 C343 1.4617(16)
C343 C353 1.343(2)
C344 C354 1.4615(16)
C344 C345 1.4619(16)
C345 C355 1.4613(16)
C346 C356 1.344(2)
C347 C357 1.4612(16)
C347 C348 1.4616(16)
C348 C358 1.4617(16)
C349 C359 1.343(2)
C350 C360 1.4613(16)
C350 C351 1.4618(16)
C351 C352 1.4617(16)
C401 C402 1.342(2)
C401 C407 1.462(2)
C401 C406 1.462(2)
C402 C408 1.461(2)
C402 C403 1.463(2)
C403 C404 1.344(2)
C403 C409 1.461(2)
C404 C405 1.461(2)
C404 C410 1.462(2)
C405 C406 1.344(2)
C405 C411 1.461(2)
C406 C412 1.460(2)
C407 C414 1.345(2)
C407 C413 1.461(2)
C408 C415 1.344(2)
C408 C416 1.461(2)
C409 C417 1.344(2)
C409 C416 1.462(2)
C410 C418 1.343(2)
C410 C419 1.462(2)
C411 C420 1.344(2)
C411 C419 1.460(2)
C412 C421 1.344(2)
C412 C413 1.461(2)
C413 C423 1.343(2)
C414 C424 1.462(2)
C414 C415 1.463(2)
C415 C425 1.461(2)
C416 C426 1.342(2)
C417 C427 1.461(2)
C417 C418 1.462(2)
C418 C428 1.462(2)
C419 C429 1.344(2)
C420 C430 1.460(2)
C420 C421 1.461(2)
C421 C422 1.461(2)
C422 C457 1.344(2)
C422 C456 1.460(2)
C423 C458 1.460(2)
C423 C457 1.462(2)
C424 C458 1.343(2)
C424 C459 1.461(2)
C425 C460 1.345(2)
C425 C459 1.462(2)
C426 C452 1.463(2)
C426 C460 1.464(2)
C427 C452 1.343(2)
C427 C453 1.461(2)
C428 C454 1.342(2)
C428 C453 1.461(2)
C429 C454 1.460(2)
C429 C455 1.461(2)
C430 C455 1.343(2)
C430 C456 1.461(2)
C431 C432 1.344(2)
C431 C436 1.461(2)
C431 C437 1.462(2)
C432 C438 1.461(2)
C432 C433 1.461(2)
C433 C434 1.344(2)
C433 C439 1.461(2)
C434 C435 1.461(2)
C434 C440 1.462(2)
C435 C436 1.344(2)
C435 C441 1.461(2)
C436 C442 1.462(2)
C437 C444 1.344(2)
C437 C443 1.461(2)
C438 C445 1.343(2)
C438 C446 1.462(2)
C439 C447 1.344(2)
C439 C446 1.462(2)
C440 C448 1.343(2)
C440 C449 1.462(2)
C441 C450 1.344(2)
C441 C449 1.462(2)
C442 C451 1.344(2)
C442 C443 1.462(2)
C443 C453 1.343(2)
C444 C454 1.462(2)
C444 C445 1.462(2)
C445 C455 1.462(2)
C446 C456 1.344(2)
C447 C457 1.461(2)
C447 C448 1.461(2)
C448 C458 1.462(2)
C449 C459 1.343(2)
C450 C460 1.461(2)
C450 C451 1.462(2)
C451 C452 1.462(2)
Cl1 C511 1.662(15)
C511 C512 1.3900
C511 C516 1.3900
C512 C513 1.3900
C512 H512 0.9500
C513 C514 1.3900
C513 H513 0.9500
C514 C515 1.3900
C514 H514 0.9500
C515 C516 1.3900
C515 H515 0.9500
C516 H516 0.9500
Cl2 C521 1.661(15)
C521 C522 1.3900
C521 C526 1.3900
C522 C523 1.3900
C522 H522 0.9500
C523 C524 1.3900
C523 H523 0.9500
C524 C525 1.3900
C524 H524 0.9500
C525 C526 1.3900
C525 H525 0.9500
C526 H526 0.9500
Cl3 C531 1.661(15)
C531 C532 1.3900
C531 C536 1.3900
C532 C533 1.3900
C532 H532 0.9500
C533 C534 1.3900
C533 H533 0.9500
C534 C535 1.3900
C534 H534 0.9500
C535 C536 1.3900
C535 H535 0.9500
C536 H536 0.9500
Cl4 C541 1.661(15)
C541 C542 1.3900
C541 C546 1.3900
C542 C543 1.3900
C542 H542 0.9500
C543 C544 1.3900
C543 H543 0.9500
C544 C545 1.3900
C544 H544 0.9500
C545 C546 1.3900
C545 H545 0.9500
C546 H546 0.9500
